data_8105222
loop_
_publ_author_name
'Zheng, Xinging'
'Li, Li'
'Ran, Jingwen'

_publ_section_title
;
 Crystal structure of catena-poly[diaqua-(\m2-oxalyl dihydrazide-\k4
 N,O:N&#x2032;,O&#x2032;)-bis(\m2-pyridine-2,3-dicarboxylato-\k3
 N,O,O&#x2032;)dicadmium(II)] hexahydrate, C16H28O18N6Cd2
;
_journal_issue 3
_journal_name_full 'Zeitschrift f\"ur Kristallographie - New Crystal Structures'
_journal_page_first 573
_journal_page_last 574
_journal_paper_doi 10.1515/ncrs-2019-0823
_journal_volume 235
_journal_year 2020
_chemical_formula_moiety 'C8 H8 Cd N3 O6, 3(H2 O)'
_chemical_formula_sum 'C8 H14 Cd N3 O9'
_chemical_formula_weight 408.62
_space_group_crystal_system triclinic
_space_group_IT_number 2
_space_group_name_Hall '-P 1'
_space_group_name_H-M_alt 'P -1'
_atom_sites_solution_hydrogens mixed
_atom_sites_solution_primary dual
_atom_sites_solution_secondary difmap
_cell_angle_alpha 85.956(2)
_cell_angle_beta 89.833(2)
_cell_angle_gamma 68.2690(10)
_cell_formula_units_Z 2
_cell_length_a 7.8375(3)
_cell_length_b 7.8877(4)
_cell_length_c 12.0841(6)
_cell_measurement_reflns_used 9840
_cell_measurement_temperature 293(2)
_cell_measurement_theta_max 27.50
_cell_measurement_theta_min 2.79
_cell_volume 692.00(6)
_computing_cell_refinement 'Bruker SMART [1]'
_computing_data_collection 'Bruker SMART [1]'
_computing_data_reduction 'Bruker SAINT [1]'
_computing_molecular_graphics 'Diamond 4.0 [4]'
_computing_publication_material 'Bruker SHELXTL [3]'
_computing_structure_refinement 'SHELXL-2015/7 (Sheldrick, 2015) [3]'
_computing_structure_solution 'Bruker SHELXTL [2]'
_diffrn_ambient_temperature 293(2)
_diffrn_detector_area_resol_mean 16.2711
_diffrn_measured_fraction_theta_full 0.998
_diffrn_measured_fraction_theta_max 0.997
_diffrn_measurement_device_type 'four-circle diffractometer'
_diffrn_measurement_method '\w scans'
_diffrn_radiation_type MoK\a
_diffrn_radiation_wavelength 0.71073
_diffrn_reflns_av_R_equivalents 0.0187
_diffrn_reflns_av_unetI/netI 0.0154
_diffrn_reflns_Laue_measured_fraction_full 0.998
_diffrn_reflns_Laue_measured_fraction_max 0.997
_diffrn_reflns_limit_h_max 10
_diffrn_reflns_limit_h_min -10
_diffrn_reflns_limit_k_max 10
_diffrn_reflns_limit_k_min -10
_diffrn_reflns_limit_l_max 15
_diffrn_reflns_limit_l_min -15
_diffrn_reflns_number 15249
_diffrn_reflns_point_group_measured_fraction_full 0.998
_diffrn_reflns_point_group_measured_fraction_max 0.997
_diffrn_reflns_theta_full 25.242
_diffrn_reflns_theta_max 27.502
_diffrn_reflns_theta_min 2.788
_diffrn_source 'Mo X-ray Source'
_diffrn_standards_decay_% 0
_diffrn_standards_interval_count 150
_diffrn_standards_interval_time 10
_diffrn_standards_number 2
_exptl_absorpt_coefficient_mu 1.628
_exptl_absorpt_correction_T_max 0.735
_exptl_absorpt_correction_T_min 0.561
_exptl_absorpt_correction_type analytical
_exptl_absorpt_process_details
;
CrysAlisPro, Agilent Technologies, Version 1.171.37.35.
Analytical numeric absorption correction using a multifaceted crystal
model based on expressions derived by R.C. Clark & J.S. Reid.
(Clark, R. C. & Reid, J. S. (1995). Acta Cryst. A51, 887-897)
;
_exptl_crystal_colour colorless
_exptl_crystal_density_diffrn 1.961
_exptl_crystal_description cubic
_exptl_crystal_F_000 406
_exptl_crystal_size_max 0.300
_exptl_crystal_size_mid 0.260
_exptl_crystal_size_min 0.200
_refine_diff_density_max 0.385
_refine_diff_density_min -0.331
_refine_diff_density_rms 0.054
_refine_ls_extinction_coef .
_refine_ls_extinction_method none
_refine_ls_goodness_of_fit_ref 1.109
_refine_ls_hydrogen_treatment mixed
_refine_ls_matrix_type full
_refine_ls_number_parameters 211
_refine_ls_number_reflns 3170
_refine_ls_number_restraints 0
_refine_ls_restrained_S_all 1.109
_refine_ls_R_factor_all 0.0173
_refine_ls_R_factor_gt 0.0159
_refine_ls_shift/su_max 0.001
_refine_ls_shift/su_mean 0.000
_refine_ls_structure_factor_coef Fsqd
_refine_ls_weighting_details 'w=1/[\s^2^(Fo^2^)+(0.0149P)^2^+0.3440P] where P=(Fo^2^+2Fc^2^)/3'
_refine_ls_weighting_scheme calc
_refine_ls_wR_factor_gt 0.0384
_refine_ls_wR_factor_ref 0.0395
_reflns_Friedel_coverage 0.000
_reflns_Friedel_fraction_full .
_reflns_Friedel_fraction_max .
_reflns_number_gt 3031
_reflns_number_total 3170
_reflns_threshold_expression 'I > 2\s(I)'
_cod_data_source_file suppl_ncrs-2019-0823_suppl.cif
_cod_data_source_block T
_cod_database_code 8105222
_shelx_space_group_comment
;
The symmetry employed for this shelxl refinement is uniquely defined
by the following loop, which should always be used as a source of
symmetry information in preference to the above space-group names.
They are only intended as comments.
;
_shelx_estimated_absorpt_t_min 0.641
_shelx_estimated_absorpt_t_max 0.737

loop_
_space_group_symop_operation_xyz
'x, y, z'
'-x, -y, -z'

loop_
_atom_site_label
_atom_site_type_symbol
_atom_site_fract_x
_atom_site_fract_y
_atom_site_fract_z
_atom_site_U_iso_or_equiv
_atom_site_adp_type
_atom_site_occupancy
_atom_site_site_symmetry_order
_atom_site_calc_flag
_atom_site_refinement_flags_posn
_atom_site_refinement_flags_adp
_atom_site_refinement_flags_occupancy
_atom_site_disorder_assembly
_atom_site_disorder_group
Cd1 Cd 0.47737(2) 0.33223(2) 0.22026(2) 0.02556(4) Uani 1 1 d . . . . .
O1 O 0.74684(17) 0.3045(2) 0.12440(10) 0.0375(3) Uani 1 1 d . . . . .
O2 O 1.04804(17) 0.21930(19) 0.14435(10) 0.0369(3) Uani 1 1 d . . . . .
O3 O 1.33967(18) 0.1366(2) 0.35142(13) 0.0508(4) Uani 1 1 d . . . . .
O4 O 1.18734(17) 0.42134(18) 0.29185(11) 0.0374(3) Uani 1 1 d . . . . .
O5 O 0.54645(18) 0.05893(17) 0.12996(10) 0.0355(3) Uani 1 1 d . . . . .
O6 O 0.4351(2) 0.6349(2) 0.22289(16) 0.0535(4) Uani 1 1 d . . . . .
N1 N 0.71370(18) 0.2643(2) 0.34752(11) 0.0269(3) Uani 1 1 d . . . . .
N3 N 0.29412(19) 0.38984(19) 0.05065(11) 0.0279(3) Uani 1 1 d . . . . .
H3A H 0.1763 0.4189 0.0669 0.034 Uiso 1 1 calc R U . . .
H3B H 0.3049 0.4836 0.0098 0.034 Uiso 1 1 calc R U . . .
N2 N 0.35370(18) 0.23267(18) -0.00989(11) 0.0258(3) Uani 1 1 d . . . . .
H2 H 0.3116 0.2367 -0.0761 0.031 Uiso 1 1 calc R U . . .
C1 C 0.8743(2) 0.2640(2) 0.30759(12) 0.0224(3) Uani 1 1 d . . . . .
C2 C 1.0171(2) 0.2588(2) 0.37760(13) 0.0252(3) Uani 1 1 d . . . . .
C3 C 0.9906(3) 0.2525(3) 0.49158(15) 0.0390(4) Uani 1 1 d . . . . .
H3 H 1.0833 0.2495 0.5405 0.047 Uiso 1 1 calc R U . . .
C4 C 0.8267(3) 0.2507(3) 0.53152(15) 0.0460(5) Uani 1 1 d . . . . .
H4 H 0.8078 0.2454 0.6075 0.055 Uiso 1 1 calc R U . . .
C5 C 0.6910(2) 0.2570(3) 0.45720(14) 0.0375(4) Uani 1 1 d . . . . .
H5 H 0.5801 0.2562 0.4842 0.045 Uiso 1 1 calc R U . . .
C6 C 0.8920(2) 0.2636(2) 0.18233(13) 0.0249(3) Uani 1 1 d . . . . .
C7 C 1.1944(2) 0.2694(2) 0.33610(13) 0.0294(3) Uani 1 1 d . . . . .
C8 C 0.4749(2) 0.0795(2) 0.03664(12) 0.0247(3) Uani 1 1 d . . . . .
O7 O 0.1648(2) 0.8640(2) 0.08232(13) 0.0457(3) Uani 1 1 d . . . . .
O8 O 0.3776(2) 0.2109(2) 0.65727(14) 0.0489(4) Uani 1 1 d . . . . .
O9 O 0.0870(2) 0.2870(2) 0.81199(15) 0.0555(4) Uani 1 1 d . . . . .
H9A H 0.0144 0.3986 0.8050 0.067 Uiso 1 1 d R U . . .
H9B H 0.032(4) 0.234(4) 0.835(2) 0.067 Uiso 1 1 d . U . . .
H8B H 0.453(4) 0.109(4) 0.653(2) 0.067 Uiso 1 1 d . U . . .
H8A H 0.310(4) 0.203(4) 0.698(2) 0.067 Uiso 1 1 d . U . . .
H6A H 0.492(4) 0.677(4) 0.254(2) 0.067 Uiso 1 1 d . U . . .
H6B H 0.365(4) 0.709(4) 0.182(2) 0.067 Uiso 1 1 d . U . . .
H7A H 0.134(4) 0.972(4) 0.089(2) 0.067 Uiso 1 1 d . U . . .
H7B H 0.176(4) 0.842(4) 0.021(2) 0.067 Uiso 1 1 d . U . . .

loop_
_atom_site_aniso_label
_atom_site_aniso_U_11
_atom_site_aniso_U_22
_atom_site_aniso_U_33
_atom_site_aniso_U_23
_atom_site_aniso_U_13
_atom_site_aniso_U_12
Cd1 0.01855(6) 0.03516(7) 0.02558(7) -0.00465(5) -0.00001(4) -0.01256(5)
O1 0.0274(6) 0.0672(9) 0.0221(6) -0.0030(6) 0.0005(5) -0.0226(6)
O2 0.0278(6) 0.0581(8) 0.0322(6) -0.0154(6) 0.0122(5) -0.0224(6)
O3 0.0219(6) 0.0582(9) 0.0624(10) -0.0030(7) 0.0016(6) -0.0037(6)
O4 0.0317(6) 0.0457(7) 0.0427(7) -0.0068(6) 0.0087(5) -0.0228(6)
O5 0.0417(7) 0.0339(6) 0.0259(6) -0.0041(5) -0.0084(5) -0.0077(5)
O6 0.0576(10) 0.0380(8) 0.0699(11) 0.0096(7) -0.0246(8) -0.0257(7)
N1 0.0205(6) 0.0404(8) 0.0238(6) -0.0026(6) 0.0024(5) -0.0157(6)
N3 0.0252(7) 0.0287(7) 0.0293(7) -0.0038(6) 0.0004(5) -0.0091(5)
N2 0.0265(7) 0.0311(7) 0.0204(6) -0.0034(5) -0.0005(5) -0.0110(5)
C1 0.0186(7) 0.0272(7) 0.0226(7) -0.0033(6) 0.0028(5) -0.0095(6)
C2 0.0191(7) 0.0314(8) 0.0262(8) -0.0025(6) 0.0004(6) -0.0106(6)
C3 0.0314(9) 0.0654(13) 0.0251(8) -0.0031(8) -0.0044(7) -0.0236(9)
C4 0.0416(11) 0.0829(16) 0.0213(8) -0.0038(9) 0.0040(7) -0.0323(11)
C5 0.0294(9) 0.0630(12) 0.0261(8) -0.0030(8) 0.0070(7) -0.0242(8)
C6 0.0247(7) 0.0318(8) 0.0235(7) -0.0064(6) 0.0037(6) -0.0159(6)
C7 0.0199(7) 0.0448(10) 0.0269(8) -0.0095(7) 0.0015(6) -0.0148(7)
C8 0.0236(7) 0.0303(8) 0.0225(7) -0.0020(6) 0.0031(6) -0.0128(6)
O7 0.0516(9) 0.0425(8) 0.0366(7) -0.0060(7) -0.0037(6) -0.0096(7)
O8 0.0511(10) 0.0440(8) 0.0474(9) -0.0009(7) -0.0038(7) -0.0132(7)
O9 0.0383(8) 0.0575(10) 0.0687(11) 0.0071(8) -0.0106(7) -0.0175(7)

loop_
_atom_type_symbol
_atom_type_description
_atom_type_scat_dispersion_real
_atom_type_scat_dispersion_imag
_atom_type_scat_source
C C 0.0033 0.0016 'International Tables Vol C Tables 4.2.6.8 and 6.1.1.4'
H H 0.0000 0.0000 'International Tables Vol C Tables 4.2.6.8 and 6.1.1.4'
Cd Cd -0.8075 1.2024 'International Tables Vol C Tables 4.2.6.8 and 6.1.1.4'
N N 0.0061 0.0033 'International Tables Vol C Tables 4.2.6.8 and 6.1.1.4'
O O 0.0106 0.0060 'International Tables Vol C Tables 4.2.6.8 and 6.1.1.4'

loop_
_geom_angle_atom_site_label_1
_geom_angle_atom_site_label_2
_geom_angle_atom_site_label_3
_geom_angle
_geom_angle_site_symmetry_1
_geom_angle_site_symmetry_3
O6 Cd1 N1 88.75(6) . .
O6 Cd1 O4 84.45(6) . 1_455
N1 Cd1 O4 115.68(5) . 1_455
O6 Cd1 O1 85.31(6) . .
N1 Cd1 O1 71.58(4) . .
O4 Cd1 O1 167.26(5) 1_455 .
O6 Cd1 O5 152.60(6) . .
N1 Cd1 O5 103.90(5) . .
O4 Cd1 O5 110.55(5) 1_455 .
O1 Cd1 O5 76.12(5) . .
O6 Cd1 N3 91.77(5) . .
N1 Cd1 N3 164.50(5) . .
O4 Cd1 N3 79.77(5) 1_455 .
O1 Cd1 N3 93.02(4) . .
O5 Cd1 N3 69.64(4) . .
O6 Cd1 O3 128.83(6) . 1_455
N1 Cd1 O3 88.12(5) . 1_455
O4 Cd1 O3 52.05(4) 1_455 1_455
O1 Cd1 O3 140.55(5) . 1_455
O5 Cd1 O3 76.56(5) . 1_455
N3 Cd1 O3 103.48(5) . 1_455
C6 O1 Cd1 116.73(10) . .
C7 O3 Cd1 84.41(11) . 1_655
C7 O4 Cd1 99.27(10) . 1_655
C8 O5 Cd1 114.61(10) . .
Cd1 O6 H6A 128(2) . .
Cd1 O6 H6B 121(2) . .
H6A O6 H6B 110(3) . .
C5 N1 C1 119.39(14) . .
C5 N1 Cd1 123.39(11) . .
C1 N1 Cd1 116.18(10) . .
N2 N3 Cd1 109.83(9) . .
N2 N3 H3A 109.7 . .
Cd1 N3 H3A 109.7 . .
N2 N3 H3B 109.7 . .
Cd1 N3 H3B 109.7 . .
H3A N3 H3B 108.2 . .
C8 N2 N3 118.88(13) . .
C8 N2 H2 120.6 . .
N3 N2 H2 120.6 . .
N1 C1 C2 121.67(14) . .
N1 C1 C6 116.03(13) . .
C2 C1 C6 122.28(13) . .
C1 C2 C3 118.17(14) . .
C1 C2 C7 123.28(14) . .
C3 C2 C7 118.47(14) . .
C4 C3 C2 119.67(16) . .
C4 C3 H3 120.2 . .
C2 C3 H3 120.2 . .
C3 C4 C5 118.97(16) . .
C3 C4 H4 120.5 . .
C5 C4 H4 120.5 . .
N1 C5 C4 122.12(16) . .
N1 C5 H5 118.9 . .
C4 C5 H5 118.9 . .
O2 C6 O1 124.49(15) . .
O2 C6 C1 117.81(14) . .
O1 C6 C1 117.68(13) . .
O3 C7 O4 122.65(16) . .
O3 C7 C2 120.30(16) . .
O4 C7 C2 116.92(15) . .
O5 C8 N2 126.05(15) . .
O5 C8 C8 120.41(18) . 2_655
N2 C8 C8 113.54(17) . 2_655
H7A O7 H7B 112(3) . .
H8B O8 H8A 106(3) . .
H9A O9 H9B 106.4 . .

loop_
_geom_bond_atom_site_label_1
_geom_bond_atom_site_label_2
_geom_bond_distance
_geom_bond_site_symmetry_2
Cd1 O6 2.2883(15) .
Cd1 N1 2.2909(13) .
Cd1 O4 2.3023(12) 1_455
Cd1 O1 2.3516(12) .
Cd1 O5 2.3653(12) .
Cd1 N3 2.4234(14) .
Cd1 O3 2.6333(16) 1_455
O1 C6 1.2605(19) .
O2 C6 1.2377(19) .
O3 C7 1.232(2) .
O3 Cd1 2.6334(16) 1_655
O4 C7 1.259(2) .
O4 Cd1 2.3023(12) 1_655
O5 C8 1.2342(19) .
O6 H6A 0.76(3) .
O6 H6B 0.78(3) .
N1 C5 1.337(2) .
N1 C1 1.3461(19) .
N3 N2 1.4097(19) .
N3 H3A 0.8900 .
N3 H3B 0.8900 .
N2 C8 1.317(2) .
N2 H2 0.8600 .
C1 C2 1.392(2) .
C1 C6 1.520(2) .
C2 C3 1.392(2) .
C2 C7 1.505(2) .
C3 C4 1.376(3) .
C3 H3 0.9300 .
C4 C5 1.379(3) .
C4 H4 0.9300 .
C5 H5 0.9300 .
C8 C8 1.517(3) 2_655
O7 H7A 0.80(3) .
O7 H7B 0.77(3) .
O8 H8B 0.81(3) .
O8 H8A 0.74(3) .
O9 H9A 0.8516 .
O9 H9B 0.75(3) .

loop_
_geom_hbond_atom_site_label_D
_geom_hbond_atom_site_label_H
_geom_hbond_atom_site_label_A
_geom_hbond_distance_DH
_geom_hbond_distance_HA
_geom_hbond_distance_DA
_geom_hbond_angle_DHA
_geom_hbond_site_symmetry_A
O7 H7B O1 0.77(3) 2.13(3) 2.874(2) 162(3) 2_665
O7 H7A O2 0.80(3) 1.98(3) 2.765(2) 165(3) 1_465
O6 H6B O7 0.78(3) 1.95(3) 2.718(2) 169(3) .
O6 H6A O8 0.76(3) 1.94(3) 2.705(2) 176(3) 2_666
O8 H8A O9 0.74(3) 2.15(3) 2.857(3) 159(3) .
O8 H8B O3 0.81(3) 2.02(3) 2.825(2) 174(3) 2_756
O9 H9B O7 0.75(3) 2.18(3) 2.908(2) 167(3) 2_566
O9 H9A O4 0.85 2.00 2.727(2) 142.7 2_666
N2 H2 O9 0.86 2.12 2.902(2) 150.3 1_554
N3 H3B O1 0.89 2.17 3.0169(19) 158.9 2_665
N3 H3A O2 0.89 2.31 2.9163(18) 125.6 1_455
O7 H7B O1 0.77(3) 2.13(3) 2.874(2) 162(3) 2_665
O7 H7A O2 0.80(3) 1.98(3) 2.765(2) 165(3) 1_465
O6 H6B O7 0.78(3) 1.95(3) 2.718(2) 169(3) .
O6 H6A O8 0.76(3) 1.94(3) 2.705(2) 176(3) 2_666
O8 H8A O9 0.74(3) 2.15(3) 2.857(3) 159(3) .
O8 H8B O3 0.81(3) 2.02(3) 2.825(2) 174(3) 2_756
O9 H9B O7 0.75(3) 2.18(3) 2.908(2) 167(3) 2_566
O9 H9A O4 0.85 2.00 2.727(2) 142.7 2_666
N2 H2 O9 0.86 2.12 2.902(2) 150.3 1_554
N3 H3B O1 0.89 2.17 3.0169(19) 158.9 2_665
N3 H3A O2 0.89 2.31 2.9163(18) 125.6 1_455
N3 H3A O2 0.89 2.31 2.9163(18) 125.6 1_455
N3 H3B O1 0.89 2.17 3.0169(19) 158.9 2_665
N2 H2 O9 0.86 2.12 2.902(2) 150.3 1_554
O9 H9A O4 0.85 2.00 2.727(2) 142.7 2_666
O9 H9B O7 0.75(3) 2.18(3) 2.908(2) 167(3) 2_566
O8 H8B O3 0.81(3) 2.02(3) 2.825(2) 174(3) 2_756
O8 H8A O9 0.74(3) 2.15(3) 2.857(3) 159(3) .
O6 H6A O8 0.76(3) 1.94(3) 2.705(2) 176(3) 2_666
O6 H6B O7 0.78(3) 1.95(3) 2.718(2) 169(3) .
O7 H7A O2 0.80(3) 1.98(3) 2.765(2) 165(3) 1_465
O7 H7B O1 0.77(3) 2.13(3) 2.874(2) 162(3) 2_665
N3 H3A O2 0.89 2.31 2.9163(18) 125.6 1_455
N3 H3B O1 0.89 2.17 3.0169(19) 158.9 2_665
N2 H2 O9 0.86 2.12 2.902(2) 150.3 1_554
O9 H9A O4 0.85 2.00 2.727(2) 142.7 2_666
O9 H9B O7 0.75(3) 2.18(3) 2.908(2) 167(3) 2_566
O8 H8B O3 0.81(3) 2.02(3) 2.825(2) 174(3) 2_756
O8 H8A O9 0.74(3) 2.15(3) 2.857(3) 159(3) .
O6 H6A O8 0.76(3) 1.94(3) 2.705(2) 176(3) 2_666
O6 H6B O7 0.78(3) 1.95(3) 2.718(2) 169(3) .
O7 H7A O2 0.80(3) 1.98(3) 2.765(2) 165(3) 1_465
O7 H7B O1 0.77(3) 2.13(3) 2.874(2) 162(3) 2_665

loop_
_geom_torsion_atom_site_label_1
_geom_torsion_atom_site_label_2
_geom_torsion_atom_site_label_3
_geom_torsion_atom_site_label_4
_geom_torsion
_geom_torsion_site_symmetry_1
_geom_torsion_site_symmetry_2
_geom_torsion_site_symmetry_3
_geom_torsion_site_symmetry_4
Cd1 N3 N2 C8 8.31(16) . . . .
C5 N1 C1 C2 -0.9(2) . . . .
Cd1 N1 C1 C2 167.82(12) . . . .
C5 N1 C1 C6 177.28(16) . . . .
Cd1 N1 C1 C6 -13.99(18) . . . .
N1 C1 C2 C3 0.5(2) . . . .
C6 C1 C2 C3 -177.58(16) . . . .
N1 C1 C2 C7 -176.31(15) . . . .
C6 C1 C2 C7 5.6(2) . . . .
C1 C2 C3 C4 0.3(3) . . . .
C7 C2 C3 C4 177.22(19) . . . .
C2 C3 C4 C5 -0.6(3) . . . .
C1 N1 C5 C4 0.6(3) . . . .
Cd1 N1 C5 C4 -167.31(17) . . . .
C3 C4 C5 N1 0.2(3) . . . .
Cd1 O1 C6 O2 169.49(13) . . . .
Cd1 O1 C6 C1 -8.80(19) . . . .
N1 C1 C6 O2 -162.90(15) . . . .
C2 C1 C6 O2 15.3(2) . . . .
N1 C1 C6 O1 15.5(2) . . . .
C2 C1 C6 O1 -166.32(16) . . . .
Cd1 O3 C7 O4 -12.22(17) 1_655 . . .
Cd1 O3 C7 C2 172.01(14) 1_655 . . .
Cd1 O4 C7 O3 14.13(19) 1_655 . . .
Cd1 O4 C7 C2 -169.97(12) 1_655 . . .
C1 C2 C7 O3 -113.20(19) . . . .
C3 C2 C7 O3 70.0(2) . . . .
C1 C2 C7 O4 70.8(2) . . . .
C3 C2 C7 O4 -106.02(19) . . . .
Cd1 O5 C8 N2 -7.0(2) . . . .
Cd1 O5 C8 C8 172.55(14) . . . 2_655
N3 N2 C8 O5 -1.3(2) . . . .
N3 N2 C8 C8 179.17(15) . . . 2_655
